data_7122189
loop_
_publ_author_name
'Ling, Irene'
'Kumari, Harshita'
'Mirzamani, Marzieh'
'Sobolev, Alexandre N.'
'Garvey, Christopher J.'
'Atwood, Jerry L.'
'Raston, Colin L.'

_publ_section_title
;
 Phase dependent structural perturbation of a robust multicomponent
 assembled icosahedral array.
;
_journal_issue 77
_journal_name_full 'Chemical communications (Cambridge, England)'
_journal_page_first 10824
_journal_page_last 10827
_journal_paper_doi 10.1039/c8cc05650a
_journal_volume 54
_journal_year 2018
_chemical_formula_sum 'C63 H101 N Na2 O64 S8 Y2'
_chemical_formula_weight 2376.73
_space_group_IT_number 148
_space_group_name_Hall '-R 3'
_space_group_name_H-M_alt 'R -3 :H'
_symmetry_cell_setting trigonal
_symmetry_Int_Tables_number 148
_symmetry_space_group_name_Hall '-R 3'
_symmetry_space_group_name_H-M 'R -3 :H'
_atom_sites_solution_hydrogens geom
_atom_sites_solution_primary direct
_atom_sites_solution_secondary difmap
_audit_creation_method SHELXL-97
_audit_update_record
;
2018-03-19 deposited with the CCDC.
2018-08-14 downloaded from the CCDC.
;
_cell_angle_alpha 90.0
_cell_angle_beta 90.0
_cell_angle_gamma 120.0
_cell_formula_units_Z 18
_cell_length_a 47.5183(6)
_cell_length_b 47.5183
_cell_length_c 25.9584(2)
_cell_measurement_reflns_used 85635
_cell_measurement_temperature 100(2)
_cell_measurement_theta_max 67.27
_cell_measurement_theta_min 3.21
_cell_volume 50761.0(8)
_computing_cell_refinement
;
CrysAlisPro, Agilent Technologies,
Version 1.171.35.21 (release 20-01-2012 CrysAlis171 .NET)
(compiled Jan 23 2012,18:06:46)
;
_computing_data_collection
;
CrysAlisPro, Agilent Technologies,
Version 1.171.35.21 (release 20-01-2012 CrysAlis171 .NET)
(compiled Jan 23 2012,18:06:46)
;
_computing_data_reduction
;
CrysAlisPro, Agilent Technologies,
Version 1.171.35.21 (release 20-01-2012 CrysAlis171 .NET)
(compiled Jan 23 2012,18:06:46)
;
_computing_molecular_graphics 'X-Seed 2.0 (Barbour, 2001)'
_computing_publication_material 'SHELXL-97 (Sheldrick, 2008)'
_computing_structure_refinement 'SHELXL-97 (Sheldrick, 2008)'
_computing_structure_solution 'SHELXS-97 (Sheldrick, 2008)'
_diffrn_ambient_temperature 100(2)
_diffrn_detector_area_resol_mean 10.4738
_diffrn_measured_fraction_theta_full 0.997
_diffrn_measured_fraction_theta_max 0.997
_diffrn_measurement_device_type 'Oxford Diffraction Gemini-R Ultra, Ruby CCD'
_diffrn_measurement_method '\w scans'
_diffrn_orient_matrix_UB_11 0.0181637
_diffrn_orient_matrix_UB_12 0.0246396
_diffrn_orient_matrix_UB_13 -0.0433769
_diffrn_orient_matrix_UB_21 0.0327051
_diffrn_orient_matrix_UB_22 0.0068524
_diffrn_orient_matrix_UB_23 0.0230149
_diffrn_orient_matrix_UB_31 -0.0010334
_diffrn_orient_matrix_UB_32 -0.0273305
_diffrn_orient_matrix_UB_33 -0.0333514
_diffrn_radiation_monochromator mirror
_diffrn_radiation_source 'Enhance Ultra (Cu) X-ray Source'
_diffrn_radiation_type CuK\a
_diffrn_radiation_wavelength 1.54178
_diffrn_reflns_av_R_equivalents 0.0541
_diffrn_reflns_av_sigmaI/netI 0.0167
_diffrn_reflns_limit_h_max 56
_diffrn_reflns_limit_h_min -56
_diffrn_reflns_limit_k_max 56
_diffrn_reflns_limit_k_min -56
_diffrn_reflns_limit_l_max 31
_diffrn_reflns_limit_l_min -30
_diffrn_reflns_number 352139
_diffrn_reflns_theta_full 67.39
_diffrn_reflns_theta_max 67.39
_diffrn_reflns_theta_min 3.22
_exptl_absorpt_coefficient_mu 3.688
_exptl_absorpt_correction_T_max 0.721
_exptl_absorpt_correction_T_min 0.489
_exptl_absorpt_correction_type analytical
_exptl_absorpt_process_details
;
CrysAlisPro, Agilent Technologies,
Version 1.171.35.21 (release 20-01-2012 CrysAlis171 .NET)
(compiled Jan 23 2012,18:06:46)
Analytical numeric absorption correction using a multifaceted crystal
            model based on expressions derived by R.C. Clark & J.S. Reid.
(Clark, R. C. & Reid, J. S. (1995). Acta Cryst. A51, 887-897)
;
_exptl_crystal_colour brownish
_exptl_crystal_density_diffrn 1.399
_exptl_crystal_density_method 'not measured'
_exptl_crystal_description plate
_exptl_crystal_F_000 22068
_exptl_crystal_size_max 0.28
_exptl_crystal_size_mid 0.18
_exptl_crystal_size_min 0.12
_platon_squeeze_details
;
;
_refine_diff_density_max 2.072
_refine_diff_density_min -1.420
_refine_diff_density_rms 0.153
_refine_ls_extinction_method none
_refine_ls_goodness_of_fit_ref 1.319
_refine_ls_hydrogen_treatment constr
_refine_ls_matrix_type full
_refine_ls_number_parameters 1236
_refine_ls_number_reflns 20234
_refine_ls_number_restraints 146
_refine_ls_restrained_S_all 1.322
_refine_ls_R_factor_all 0.1070
_refine_ls_R_factor_gt 0.0979
_refine_ls_shift/su_max 0.001
_refine_ls_shift/su_mean 0.000
_refine_ls_structure_factor_coef Fsqd
_refine_ls_weighting_details 'calc w=1/[\s^2^(Fo^2^)+(0.1500P)^2^+200.0000P] where P=(Fo^2^+2Fc^2^)/3'
_refine_ls_weighting_scheme calc
_refine_ls_wR_factor_gt 0.2801
_refine_ls_wR_factor_ref 0.2900
_reflns_number_gt 16861
_reflns_number_total 20234
_reflns_threshold_expression >2sigma(I)
_cod_data_source_file c8cc05650a5.cif
_cod_data_source_block cmpnd01
_cod_depositor_comments 'Adding full bibliography for 7122189--7122190.cif.'
_cod_original_cell_volume 50761.6(8)
_cod_original_sg_symbol_H-M 'R -3'
_cod_database_code 7122189

loop_
_symmetry_equiv_pos_as_xyz
'x, y, z'
'-y, x-y, z'
'-x+y, -x, z'
'x+2/3, y+1/3, z+1/3'
'-y+2/3, x-y+1/3, z+1/3'
'-x+y+2/3, -x+1/3, z+1/3'
'x+1/3, y+2/3, z+2/3'
'-y+1/3, x-y+2/3, z+2/3'
'-x+y+1/3, -x+2/3, z+2/3'
'-x, -y, -z'
'y, -x+y, -z'
'x-y, x, -z'
'-x+2/3, -y+1/3, -z+1/3'
'y+2/3, -x+y+1/3, -z+1/3'
'x-y+2/3, x+1/3, -z+1/3'
'-x+1/3, -y+2/3, -z+2/3'
'y+1/3, -x+y+2/3, -z+2/3'
'x-y+1/3, x+2/3, -z+2/3'

loop_
_atom_site_label
_atom_site_type_symbol
_atom_site_fract_x
_atom_site_fract_y
_atom_site_fract_z
_atom_site_U_iso_or_equiv
_atom_site_adp_type
_atom_site_occupancy
_atom_site_symmetry_multiplicity
_atom_site_calc_flag
_atom_site_refinement_flags
_atom_site_disorder_assembly
_atom_site_disorder_group
Y1 Y 0.338234(13) 0.338145(13) 0.42451(2) 0.05900(19) Uani 1 1 d . . .
Y2 Y 0.238281(11) 0.321852(12) 0.25711(2) 0.04898(17) Uani 1 1 d . . .
O1 O 0.29432(10) 0.33030(10) 0.36929(19) 0.0653(11) Uani 1 1 d . . .
O2 O 0.24529(9) 0.30063(10) 0.33342(17) 0.0574(10) Uani 1 1 d . . .
O3 O 0.33963(10) 0.29906(10) 0.48081(18) 0.0633(11) Uani 1 1 d . . .
O4 O 0.31833(10) 0.25001(9) 0.51661(16) 0.0559(10) Uani 1 1 d . . .
N1 N 0.28853(11) 0.28277(11) 0.42494(19) 0.0517(11) Uani 1 1 d . . .
C1 C 0.28737(14) 0.25896(14) 0.4539(2) 0.0519(13) Uani 1 1 d . . .
C2 C 0.26114(14) 0.22818(13) 0.4546(2) 0.0492(12) Uani 1 1 d . . .
H2 H 0.2614 0.2116 0.4748 0.059 Uiso 1 1 calc R . .
C3 C 0.23420(14) 0.22167(14) 0.4252(2) 0.0485(12) Uani 1 1 d . . .
H3 H 0.2155 0.2006 0.4256 0.058 Uiso 1 1 calc R . .
C4 C 0.23468(13) 0.24568(14) 0.3957(2) 0.0500(12) Uani 1 1 d . . .
H4 H 0.2164 0.2417 0.3753 0.060 Uiso 1 1 calc R . .
C5 C 0.26278(14) 0.27632(14) 0.3962(2) 0.0521(13) Uani 1 1 d . . .
C6 C 0.26742(14) 0.30453(15) 0.3636(2) 0.0557(14) Uani 1 1 d . . .
C7 C 0.31718(14) 0.26984(13) 0.4865(2) 0.0510(12) Uani 1 1 d . . .
O10 O 0.14010(11) 0.15678(10) 0.40112(18) 0.0641(11) Uani 1 1 d . . .
H10 H 0.1440 0.1561 0.4329 0.096 Uiso 1 1 calc R . .
C10 C 0.13553(14) 0.19597(16) 0.4816(2) 0.0566(14) Uani 1 1 d . . .
H10A H 0.1263 0.2084 0.4981 0.068 Uiso 1 1 calc R . .
H10B H 0.1186 0.1727 0.4819 0.068 Uiso 1 1 calc R . .
C11 C 0.14726(13) 0.18707(13) 0.3886(2) 0.0514(13) Uani 1 1 d . . .
C12 C 0.14468(13) 0.20744(14) 0.4255(2) 0.0499(12) Uani 1 1 d . . .
C13 C 0.15107(12) 0.23790(14) 0.4110(2) 0.0501(12) Uani 1 1 d . . .
H13 H 0.1490 0.2516 0.4355 0.060 Uiso 1 1 calc R . .
C14 C 0.16047(13) 0.24867(12) 0.3612(2) 0.0514(13) Uani 1 1 d D . .
C15 C 0.16368(13) 0.22933(14) 0.3248(2) 0.0517(13) Uani 1 1 d . . .
H15 H 0.1700 0.2372 0.2907 0.062 Uiso 1 1 calc R . .
C16 C 0.15763(13) 0.19828(14) 0.3378(2) 0.0513(12) Uani 1 1 d . . .
S1 S 0.16737(4) 0.28761(4) 0.34433(6) 0.0588(4) Uani 1 1 d D . .
O11 O 0.18729(9) 0.29698(10) 0.29824(15) 0.0572(10) Uani 1 1 d D . .
O12 O 0.18409(12) 0.30905(11) 0.38746(17) 0.0727(12) Uani 1 1 d D . .
O13 O 0.13608(10) 0.28474(12) 0.33440(19) 0.0757(14) Uani 1 1 d D . .
O20 O 0.15197(10) 0.14649(11) 0.49703(17) 0.0615(10) Uani 1 1 d . . .
H20 H 0.1635 0.1398 0.4821 0.092 Uiso 0.50 1 calc PR A 1
C20 C 0.20638(15) 0.15315(15) 0.5553(2) 0.0569(14) Uani 1 1 d . . .
H20A H 0.1857 0.1322 0.5553 0.068 Uiso 1 1 calc R . .
H20B H 0.2166 0.1558 0.5895 0.068 Uiso 1 1 calc R . .
C21 C 0.17141(14) 0.17542(15) 0.5191(2) 0.0550(13) Uani 1 1 d . . .
C22 C 0.19902(14) 0.18036(14) 0.5474(2) 0.0539(13) Uani 1 1 d . . .
C23 C 0.21939(15) 0.21106(15) 0.5687(2) 0.0560(14) Uani 1 1 d . . .
H23 H 0.2377 0.2148 0.5887 0.067 Uiso 1 1 calc R . .
C24 C 0.21263(14) 0.23602(13) 0.5604(2) 0.0570(14) Uani 1 1 d D . .
C25 C 0.18583(14) 0.23080(15) 0.5334(2) 0.0558(14) Uani 1 1 d . . .
H25 H 0.1815 0.2481 0.5290 0.067 Uiso 1 1 calc R . .
C26 C 0.16483(14) 0.20061(15) 0.5123(2) 0.0537(13) Uani 1 1 d . . .
S2 S 0.23962(4) 0.27513(4) 0.58485(7) 0.0617(4) Uani 1 1 d D . .
O21 O 0.22656(11) 0.29569(11) 0.5708(2) 0.0795(14) Uani 1 1 d D I .
O22 O 0.27110(10) 0.28535(11) 0.56012(17) 0.0637(11) Uani 1 1 d D . .
O23 O 0.24189(12) 0.27208(12) 0.64038(16) 0.0752(13) Uani 1 1 d D . .
O30 O 0.18509(10) 0.12471(10) 0.45379(18) 0.0619(11) Uani 1 1 d . . .
H30 H 0.1772 0.1349 0.4693 0.093 Uiso 0.50 1 calc PR B 2
C30 C 0.22612(17) 0.12670(15) 0.3730(3) 0.0606(15) Uani 1 1 d . . .
H30A H 0.2409 0.1205 0.3561 0.073 Uiso 1 1 calc R . .
H30B H 0.2042 0.1072 0.3746 0.073 Uiso 1 1 calc R . .
C31 C 0.21706(14) 0.13849(13) 0.4649(2) 0.0522(13) Uani 1 1 d . . .
C32 C 0.23810(15) 0.13881(13) 0.4273(2) 0.0538(13) Uani 1 1 d . . .
C33 C 0.27098(14) 0.15220(12) 0.4384(2) 0.0513(13) Uani 1 1 d . . .
H33 H 0.2855 0.1524 0.4131 0.062 Uiso 1 1 calc R . .
C34 C 0.28245(12) 0.16527(12) 0.4870(2) 0.0497(12) Uani 1 1 d D . .
C35 C 0.26189(14) 0.16514(13) 0.5240(2) 0.0501(12) Uani 1 1 d . . .
H35 H 0.2703 0.1741 0.5570 0.060 Uiso 1 1 calc R . .
C36 C 0.22885(15) 0.15204(13) 0.5142(2) 0.0524(13) Uani 1 1 d . . .
S3 S 0.32449(3) 0.18341(3) 0.49738(6) 0.0537(3) Uani 1 1 d D . .
O31 O 0.33108(10) 0.20008(9) 0.54702(14) 0.0524(9) Uani 1 1 d D . .
O32 O 0.34046(11) 0.20559(11) 0.45486(16) 0.0718(12) Uani 1 1 d D . .
O33 O 0.33294(11) 0.15791(10) 0.49977(17) 0.0645(11) Uani 1 1 d D . .
O40 O 0.16749(12) 0.12791(13) 0.3536(2) 0.0725(12) Uani 1 1 d . . .
H40 H 0.1700 0.1255 0.3854 0.109 Uiso 1 1 calc R . .
C40 C 0.16310(15) 0.17773(15) 0.2988(3) 0.0584(14) Uani 1 1 d . . .
H40A H 0.1448 0.1551 0.3008 0.070 Uiso 1 1 calc R . .
H40B H 0.1630 0.1860 0.2638 0.070 Uiso 1 1 calc R . .
C41 C 0.19542(16) 0.15280(16) 0.3343(2) 0.0592(15) Uani 1 1 d . . .
C42 C 0.19448(16) 0.17759(16) 0.3065(2) 0.0585(14) Uani 1 1 d . . .
C43 C 0.22302(17) 0.20274(17) 0.2870(3) 0.0651(16) Uani 1 1 d . . .
H43 H 0.2228 0.2198 0.2683 0.078 Uiso 1 1 calc R . .
C44 C 0.25249(15) 0.20309(14) 0.2947(3) 0.0650(16) Uani 1 1 d D . .
C45 C 0.25291(18) 0.17817(16) 0.3214(3) 0.0655(16) Uani 1 1 d . . .
H45 H 0.2729 0.1785 0.3258 0.079 Uiso 1 1 calc R . .
C46 C 0.22471(16) 0.15277(15) 0.3418(2) 0.0578(14) Uani 1 1 d . . .
S4 S 0.28892(5) 0.23622(5) 0.27133(9) 0.0800(5) Uani 1 1 d D . .
O41 O 0.31485(13) 0.23054(15) 0.2858(3) 0.111(2) Uani 1 1 d D . .
O42 O 0.29196(12) 0.26548(11) 0.2950(2) 0.0780(13) Uani 1 1 d D . .
O43 O 0.28529(15) 0.23727(15) 0.2153(2) 0.0990(18) Uani 1 1 d D . .
O50 O 0.00563(14) 0.13381(15) 0.3641(2) 0.0868(15) Uani 1 1 d . . .
H50 H -0.0123 0.1189 0.3520 0.130 Uiso 1 1 calc R . .
C50 C 0.0711(2) 0.1641(3) 0.3347(4) 0.102(3) Uani 1 1 d . . .
H50A H 0.0622 0.1497 0.3651 0.122 Uiso 1 1 calc R . .
H50B H 0.0933 0.1818 0.3432 0.122 Uiso 1 1 calc R . .
C51 C 0.01638(18) 0.16167(19) 0.3349(3) 0.0719(18) Uani 1 1 d . . .
C52 C 0.04991(18) 0.1783(2) 0.3216(3) 0.077(2) Uani 1 1 d . . .
C53 C 0.06168(18) 0.2065(2) 0.2945(3) 0.081(2) Uani 1 1 d . . .
H53 H 0.0841 0.2184 0.2860 0.097 Uiso 1 1 calc R . .
C54 C 0.04140(17) 0.21794(16) 0.2795(3) 0.0754(19) Uani 1 1 d D . .
C55 C 0.00849(18) 0.20095(19) 0.2925(3) 0.078(2) Uani 1 1 d . . .
H55 H -0.0052 0.2091 0.2818 0.094 Uiso 1 1 calc R . .
C56 C -0.00437(17) 0.17279(19) 0.3202(3) 0.0703(18) Uani 1 1 d . . .
S5 S 0.05682(5) 0.25386(5) 0.24329(9) 0.0862(6) Uani 1 1 d D . .
O51 O 0.09084(13) 0.26524(17) 0.2330(3) 0.120(2) Uani 1 1 d D . .
O52 O 0.05289(13) 0.27713(13) 0.2742(2) 0.0904(16) Uani 1 1 d D . .
O53 O 0.03767(16) 0.24564(19) 0.1970(2) 0.140(3) Uani 1 1 d D . .
O60 O 0.0332(2) 0.0957(2) 0.3289(3) 0.130(3) Uani 1 1 d . . .
H60 H 0.0138 0.0827 0.3194 0.195 Uiso 1 1 calc R . .
C60 C 0.0259(4) 0.0579(3) 0.2381(7) 0.141(5) Uani 1 1 d . . .
H60A H 0.0358 0.0472 0.2186 0.169 Uiso 1 1 calc R . .
H60B H 0.0211 0.0487 0.2734 0.169 Uiso 1 1 calc R . .
C61 C 0.0522(3) 0.1119(3) 0.2858(5) 0.112(4) Uani 1 1 d . . .
C62 C 0.0496(3) 0.0940(3) 0.2409(5) 0.118(4) Uani 1 1 d . . .
C63 C 0.0709(3) 0.1114(3) 0.2004(5) 0.119(4) Uani 1 1 d . . .
H63 H 0.0708 0.1002 0.1701 0.142 Uiso 1 1 calc R . .
C64 C 0.09142(18) 0.1436(2) 0.2038(3) 0.090(2) Uani 1 1 d D C .
C65 C 0.0924(2) 0.1608(2) 0.2479(3) 0.084(2) Uani 1 1 d . . .
H65 H 0.1069 0.1836 0.2497 0.101 Uiso 1 1 calc R . .
C66 C 0.0723(2) 0.1448(3) 0.2885(4) 0.086(2) Uani 1 1 d . . .
S6 S 0.11938(7) 0.16336(7) 0.15336(10) 0.1073(8) Uani 1 1 d D . .
O61 O 0.1397(2) 0.19691(17) 0.1676(4) 0.126(2) Uiso 0.67 1 d PD C 1
O62 O 0.1009(2) 0.1584(3) 0.1068(3) 0.126(2) Uiso 0.67 1 d PD C 1
O63 O 0.1387(2) 0.1466(3) 0.1502(4) 0.126(2) Uiso 0.67 1 d PD C 1
O64 O 0.1091(4) 0.1406(3) 0.1102(4) 0.126(2) Uiso 0.33 1 d PD C 2
O65 O 0.1513(2) 0.1704(4) 0.1724(6) 0.126(2) Uiso 0.33 1 d PD C 2
O66 O 0.1185(4) 0.1925(3) 0.1410(6) 0.126(2) Uiso 0.33 1 d PD C 2
O70 O -0.02558(19) 0.05704(16) 0.2939(3) 0.116(2) Uani 1 1 d . . .
H70 H -0.0334 0.0688 0.3037 0.174 Uiso 0.50 1 calc PR D 1
C70 C -0.0867(3) 0.0433(2) 0.2500(4) 0.109(3) Uani 1 1 d . . .
H70A H -0.1077 0.0282 0.2333 0.131 Uiso 1 1 calc R . .
H70B H -0.0870 0.0350 0.2850 0.131 Uiso 1 1 calc R . .
C71 C -0.0308(4) 0.0511(3) 0.2414(6) 0.132(5) Uani 1 1 d . . .
C72 C -0.0592(4) 0.0437(3) 0.2192(5) 0.112(3) Uani 1 1 d . . .
C73 C -0.0623(4) 0.0377(3) 0.1678(5) 0.128(4) Uani 1 1 d . . .
H73 H -0.0817 0.0349 0.1523 0.154 Uiso 1 1 calc R . .
C74 C -0.0415(3) 0.0352(3) 0.1365(4) 0.141(5) Uani 1 1 d D E .
C75 C -0.0119(4) 0.0440(3) 0.1578(5) 0.138(5) Uani 1 1 d . . .
H75 H 0.0046 0.0455 0.1355 0.165 Uiso 1 1 calc R . .
C76 C -0.0035(4) 0.0515(3) 0.2138(6) 0.128(5) Uani 1 1 d . . .
S7 S -0.04747(12) 0.02463(14) 0.07117(15) 0.1683(17) Uani 1 1 d D . .
O71 O -0.0709(4) -0.0101(3) 0.0702(7) 0.187(4) Uiso 0.50 1 d PD E 1
O72 O -0.0148(3) 0.0339(5) 0.0519(6) 0.187(4) Uiso 0.50 1 d PD E 1
O73 O -0.0599(5) 0.0458(4) 0.0503(6) 0.187(4) Uiso 0.50 1 d PD E 1
O74 O -0.0819(3) 0.0142(5) 0.0604(6) 0.187(4) Uiso 0.50 1 d PD E 2
O75 O -0.0383(5) 0.0000(4) 0.0642(6) 0.187(4) Uiso 0.50 1 d PD E 2
O76 O -0.0252(4) 0.0563(3) 0.0447(6) 0.187(4) Uiso 0.50 1 d PD E 2
O80 O -0.04801(12) 0.09084(13) 0.32507(19) 0.0747(13) Uani 1 1 d . . .
H80 H -0.0415 0.0792 0.3103 0.112 Uiso 0.50 1 calc PR F 2
C80 C -0.03988(19) 0.15460(19) 0.3335(3) 0.079(2) Uani 1 1 d . . .
H80A H -0.0475 0.1704 0.3377 0.095 Uiso 1 1 calc R . .
H80B H -0.0427 0.1435 0.3670 0.095 Uiso 1 1 calc R . .
C81 C -0.06415(17) 0.09900(18) 0.2906(3) 0.0707(18) Uani 1 1 d . . .
C82 C -0.06103(17) 0.1295(2) 0.2937(3) 0.076(2) Uani 1 1 d . . .
C83 C -0.0793(2) 0.1356(3) 0.2571(4) 0.101(3) Uani 1 1 d . . .
H83 H -0.0783 0.1561 0.2569 0.121 Uiso 1 1 calc R . .
C84 C -0.0991(2) 0.1117(3) 0.2211(3) 0.106(3) Uani 1 1 d D G .
C85 C -0.1005(3) 0.0824(3) 0.2205(5) 0.110(3) Uani 1 1 d . . .
H85 H -0.1135 0.0666 0.1955 0.132 Uiso 1 1 calc R . .
C86 C -0.0840(2) 0.0758(2) 0.2542(3) 0.086(2) Uani 1 1 d . . .
S8 S -0.11997(11) 0.12170(11) 0.17502(17) 0.1677(17) Uani 1 1 d D . .
O81 O -0.1514(2) 0.0924(3) 0.1674(6) 0.155(3) Uiso 0.50 1 d PD G 1
O82 O -0.0999(3) 0.1313(4) 0.1284(4) 0.155(3) Uiso 0.50 1 d PD G 1
O83 O -0.1228(4) 0.1483(3) 0.1971(6) 0.155(3) Uiso 0.50 1 d PD G 1
O84 O -0.0962(3) 0.1515(3) 0.1501(5) 0.155(3) Uiso 0.50 1 d PD G 2
O85 O -0.1442(3) 0.1260(4) 0.2035(5) 0.155(3) Uiso 0.50 1 d PD G 2
O86 O -0.1352(4) 0.0940(3) 0.1394(5) 0.155(3) Uiso 0.50 1 d PD G 2
Na1 Na 0.14350(7) 0.30750(8) 0.24914(13) 0.0854(9) Uani 1 1 d . . .
Na2 Na 0.22159(11) 0.33611(10) 0.53685(18) 0.1043(12) Uani 0.92 1 d P . .
Na3 Na 0.0000 0.0000 0.0000 0.097(5) Uiso 0.50 6 d SP . .
O01W O 0.1400(2) 0.2544(2) 0.1866(3) 0.127(3) Uani 1 1 d . . .
H01A H 0.1376 0.2365 0.1980 0.190 Uiso 1 1 d . . .
H01B H 0.1413 0.2541 0.1540 0.190 Uiso 1 1 d . . .
O02W O 0.23583(18) 0.3260(2) 0.4554(4) 0.137(3) Uani 1 1 d . I .
H02A H 0.2192 0.3191 0.4361 0.205 Uiso 1 1 d . . .
H02B H 0.2501 0.3442 0.4431 0.205 Uiso 1 1 d . . .
O03W O 0.1341(2) 0.06487(18) 0.4269(3) 0.158(4) Uani 1 1 d . . .
H03A H 0.1500 0.0836 0.4340 0.237 Uiso 1 1 d . . .
H03B H 0.1359 0.0605 0.3958 0.237 Uiso 1 1 d . . .
O04W O 0.3842(2) 0.3372(2) 0.2613(4) 0.141(3) Uani 1 1 d . . .
H04A H 0.3756 0.3241 0.2864 0.212 Uiso 1 1 d . . .
H04B H 0.4031 0.3397 0.2576 0.212 Uiso 1 1 d . . .
O05W O -0.1178(3) -0.0397(3) 0.0352(5) 0.135(4) Uiso 0.67 1 d P . .
O06W O -0.0491(4) 0.2224(4) 0.1952(6) 0.151(5) Uiso 0.67 1 d P . .
O07W O 0.1010(3) 0.1081(3) 0.5423(5) 0.126(4) Uiso 0.67 1 d P H 1
O08W O 0.2811(3) 0.3764(3) 0.5367(5) 0.130(4) Uiso 0.67 1 d P I 1
O09W O 0.3710(5) 0.2648(5) 0.3996(7) 0.133(5) Uiso 0.50 1 d P J 1
O10W O 0.3977(5) 0.2034(5) 0.4152(7) 0.141(6) Uiso 0.50 1 d P . .
O11W O 0.30043(12) 0.33464(11) 0.4894(2) 0.0737(12) Uani 1 1 d . . .
H11A H 0.2919 0.3183 0.5095 0.088 Uiso 1 1 d . . .
H11B H 0.2956 0.3484 0.5010 0.088 Uiso 1 1 d . . .
O12W O 0.34251(13) 0.30252(14) 0.3617(2) 0.0832(14) Uani 1 1 d . . .
H12A H 0.3269 0.2916 0.3410 0.100 Uiso 1 1 d . . .
H12B H 0.3497 0.2902 0.3716 0.100 Uiso 1 1 d . . .
O13W O 0.33646(13) 0.38723(12) 0.4238(2) 0.0851(15) Uani 1 1 d . . .
H13A H 0.3201 0.3889 0.4149 0.102 Uiso 1 1 d . . .
H13B H 0.3497 0.4051 0.4382 0.102 Uiso 1 1 d . . .
O14W O 0.36947(16) 0.37006(15) 0.4966(3) 0.107(2) Uani 1 1 d . . .
H14A H 0.3620 0.3809 0.5114 0.128 Uiso 1 1 d . . .
H14B H 0.3867 0.3740 0.5126 0.128 Uiso 1 1 d . . .
O15W O 0.39285(14) 0.34837(18) 0.4232(3) 0.106(2) Uani 1 1 d . . .
H15A H 0.3998 0.3353 0.4293 0.127 Uiso 1 1 d . . .
H15B H 0.4094 0.3666 0.4161 0.127 Uiso 1 1 d . . .
O16W O 0.36463(14) 0.37014(14) 0.3501(3) 0.0936(17) Uani 1 1 d . . .
H16A H 0.3699 0.3897 0.3436 0.112 Uiso 1 1 d . . .
H16B H 0.3708 0.3632 0.3246 0.112 Uiso 1 1 d . . .
O17W O 0.3476(5) 0.2472(5) 0.3823(8) 0.149(6) Uiso 0.50 1 d P K 2
O18W O 0.0325(5) 0.1142(5) 0.0660(9) 0.161(7) Uiso 0.50 1 d P . .
O19W O 0.3661(5) 0.2398(5) 0.3039(8) 0.154(7) Uiso 0.50 1 d P . .
O20W O -0.0190(5) 0.1930(5) 0.1585(8) 0.154(7) Uiso 0.50 1 d P . .
O21W O 0.24131(10) 0.36553(10) 0.30281(17) 0.0567(9) Uani 1 1 d . . .
H21A H 0.2264 0.3699 0.3094 0.068 Uiso 1 1 d . . .
H21B H 0.2543 0.3722 0.3283 0.068 Uiso 1 1 d . . .
O22W O 0.20433(12) 0.27564(11) 0.2094(2) 0.0719(12) Uani 1 1 d . . .
H22A H 0.1845 0.2679 0.2008 0.086 Uiso 1 1 d . . .
H22B H 0.2117 0.2652 0.1931 0.086 Uiso 1 1 d . . .
O23W O 0.26539(12) 0.29360(12) 0.2344(2) 0.0725(13) Uani 1 1 d . . .
H23A H 0.2834 0.2963 0.2456 0.087 Uiso 1 1 d . . .
H23B H 0.2583 0.2785 0.2121 0.087 Uiso 1 1 d . . .
O24W O 0.29193(10) 0.35852(11) 0.28121(17) 0.0641(11) Uani 1 1 d . . .
H24A H 0.3055 0.3715 0.2593 0.077 Uiso 1 1 d . . .
H24B H 0.2983 0.3589 0.3120 0.077 Uiso 1 1 d . . .
O25W O 0.4416(5) 0.4122(5) 0.3995(8) 0.152(6) Uiso 0.50 1 d P . .
O26W O 0.3593(6) 0.2316(6) 0.2152(9) 0.178(8) Uiso 0.50 1 d P . .
O27W O 0.3066(5) 0.2006(5) 0.1630(8) 0.158(7) Uiso 0.50 1 d P . .
O28W O -0.1795(6) 0.0269(6) 0.1381(9) 0.177(8) Uiso 0.50 1 d P . .
O29W O -0.1434(6) 0.1562(6) 0.3019(9) 0.118(7) Uiso 0.33 1 d P . .
O30W O 0.2094(7) 0.3491(7) 0.6141(11) 0.136(8) Uiso 0.33 1 d P I .
O31W O 0.0511(9) 0.0460(9) 0.3637(13) 0.170(11) Uiso 0.33 1 d P . .
O32W O 0.3453(10) 0.1924(10) 0.3476(15) 0.186(13) Uiso 0.33 1 d P . .
O33W O -0.0246(8) 0.1336(8) 0.1740(12) 0.148(9) Uiso 0.33 1 d P . .
O34W O -0.0652(8) 0.1015(8) 0.0983(12) 0.154(10) Uiso 0.33 1 d P . .
O35W O 0.2350(4) 0.2437(4) 0.1578(6) 0.121(5) Uiso 0.50 1 d P L 1
O36W O 0.0791(6) 0.0982(6) 0.4178(10) 0.123(7) Uiso 0.33 1 d P M 1
O37W O 0.2142(8) 0.2842(8) 0.7302(13) 0.147(9) Uiso 0.33 1 d P N 1
O38W O 0.0559(8) 0.0932(8) 0.5122(12) 0.150(9) Uiso 0.33 1 d P O 1
O39W O 0.0742(8) 0.0547(8) 0.4538(13) 0.162(11) Uiso 0.33 1 d P P 2
O40W O 0.1102(4) 0.0887(4) 0.5506(7) 0.130(5) Uiso 0.50 1 d P Q 2
O41W O 0.2052(6) 0.2286(5) 0.1535(8) 0.158(7) Uiso 0.50 1 d P R 2
O42W O 0.2116(3) 0.2952(4) 0.7042(6) 0.102(4) Uiso 0.50 1 d P S 2
O43W O 0.2665(6) 0.3827(5) 0.5606(9) 0.108(6) Uiso 0.33 1 d P I 2
O44W O 0.0788(6) 0.1066(6) 0.4555(10) 0.121(7) Uiso 0.33 1 d P T 2
O45W O 0.0437(11) 0.0436(11) 0.5268(17) 0.215(17) Uiso 0.33 1 d P U 2

loop_
_atom_site_aniso_label
_atom_site_aniso_U_11
_atom_site_aniso_U_22
_atom_site_aniso_U_33
_atom_site_aniso_U_23
_atom_site_aniso_U_13
_atom_site_aniso_U_12
Y1 0.0444(3) 0.0471(3) 0.0813(4) 0.0140(2) -0.0067(2) 0.0197(2)
Y2 0.0406(3) 0.0465(3) 0.0628(3) 0.0130(2) 0.0072(2) 0.0239(2)
O1 0.052(2) 0.054(2) 0.084(3) 0.019(2) -0.004(2) 0.022(2)
O2 0.042(2) 0.056(2) 0.075(3) 0.0210(19) 0.0014(18) 0.0254(18)
O3 0.054(2) 0.050(2) 0.084(3) 0.009(2) -0.014(2) 0.024(2)
O4 0.057(2) 0.042(2) 0.068(2) -0.0016(17) -0.0168(19) 0.0240(18)
N1 0.045(2) 0.045(2) 0.065(3) 0.007(2) -0.005(2) 0.023(2)
C1 0.054(3) 0.051(3) 0.058(3) 0.006(2) 0.000(2) 0.031(3)
C2 0.052(3) 0.043(3) 0.055(3) 0.002(2) -0.006(2) 0.026(2)
C3 0.049(3) 0.048(3) 0.052(3) -0.002(2) -0.002(2) 0.028(2)
C4 0.044(3) 0.051(3) 0.057(3) 0.004(2) -0.002(2) 0.025(2)
C5 0.045(3) 0.049(3) 0.065(3) 0.009(3) 0.000(2) 0.025(2)
C6 0.043(3) 0.055(3) 0.071(4) 0.015(3) 0.002(3) 0.026(3)
C7 0.053(3) 0.041(3) 0.060(3) -0.003(2) -0.008(2) 0.024(2)
O10 0.069(3) 0.048(2) 0.075(3) 0.007(2) 0.003(2) 0.029(2)
C10 0.041(3) 0.061(3) 0.069(4) 0.012(3) 0.009(3) 0.027(3)
C11 0.039(3) 0.043(3) 0.069(3) 0.006(2) -0.002(2) 0.018(2)
C12 0.038(3) 0.053(3) 0.060(3) 0.007(2) 0.003(2) 0.024(2)
C13 0.038(3) 0.049(3) 0.066(3) 0.005(2) 0.007(2) 0.024(2)
C14 0.040(3) 0.042(3) 0.072(4) 0.008(3) 0.007(2) 0.021(2)
C15 0.042(3) 0.055(3) 0.061(3) 0.010(3) 0.003(2) 0.027(2)
C16 0.041(3) 0.055(3) 0.061(3) 0.000(3) -0.006(2) 0.027(2)
S1 0.0522(8) 0.0516(8) 0.0795(10) 0.0194(7) 0.0181(7) 0.0310(7)
O11 0.046(2) 0.057(2) 0.071(3) 0.0203(19) 0.0117(18) 0.0281(19)
O12 0.084(3) 0.057(3) 0.077(3) 0.008(2) 0.002(2) 0.036(2)
O13 0.060(3) 0.074(3) 0.108(4) 0.036(3) 0.022(3) 0.045(2)
O20 0.057(2) 0.064(3) 0.068(3) -0.004(2) -0.0094(19) 0.034(2)
C20 0.051(3) 0.053(3) 0.066(4) 0.009(3) -0.002(3) 0.026(3)
C21 0.050(3) 0.058(3) 0.056(3) 0.010(3) 0.006(2) 0.026(3)
C22 0.049(3) 0.052(3) 0.062(3) 0.012(3) 0.007(3) 0.026(3)
C23 0.049(3) 0.060(3) 0.062(3) 0.006(3) -0.002(3) 0.029(3)
C24 0.049(3) 0.054(3) 0.072(4) 0.004(3) 0.004(3) 0.029(3)
C25 0.046(3) 0.061(3) 0.065(3) 0.011(3) 0.009(3) 0.030(3)
C26 0.046(3) 0.060(3) 0.060(3) 0.012(3) 0.011(2) 0.031(3)
S2 0.0515(8) 0.0551(8) 0.0837(10) 0.0011(7) -0.0035(7) 0.0304(7)
O21 0.060(3) 0.063(3) 0.125(4) -0.003(3) -0.011(3) 0.039(2)
O22 0.052(2) 0.060(2) 0.084(3) 0.011(2) -0.002(2) 0.031(2)
O23 0.074(3) 0.073(3) 0.075(3) -0.011(2) -0.007(2) 0.035(3)
O30 0.051(2) 0.052(2) 0.081(3) -0.018(2) -0.016(2) 0.0244(19)
C30 0.068(4) 0.050(3) 0.076(4) -0.018(3) -0.023(3) 0.039(3)
C31 0.053(3) 0.035(3) 0.069(3) 0.001(2) -0.010(3) 0.022(2)
C32 0.062(3) 0.039(3) 0.068(3) -0.008(2) -0.015(3) 0.031(3)
C33 0.058(3) 0.035(3) 0.063(3) -0.005(2) -0.010(3) 0.026(2)
C34 0.053(3) 0.036(3) 0.063(3) -0.002(2) -0.011(3) 0.025(2)
C35 0.054(3) 0.042(3) 0.057(3) 0.002(2) -0.008(2) 0.026(2)
C36 0.058(3) 0.038(3) 0.064(3) 0.004(2) -0.007(3) 0.026(2)
S3 0.0514(7) 0.0521(7) 0.0599(8) -0.0068(6) -0.0093(6) 0.0277(6)
O31 0.056(2) 0.047(2) 0.061(2) -0.0055(17) -0.0107(18) 0.0311(18)
O32 0.062(3) 0.073(3) 0.068(3) 0.002(2) -0.007(2) 0.025(2)
O33 0.062(3) 0.067(3) 0.077(3) -0.023(2) -0.019(2) 0.042(2)
O40 0.072(3) 0.079(3) 0.078(3) 0.012(2) -0.006(2) 0.046(3)
C40 0.055(3) 0.055(3) 0.069(4) -0.005(3) -0.013(3) 0.030(3)
C41 0.066(4) 0.059(3) 0.062(3) -0.016(3) -0.013(3) 0.038(3)
C42 0.063(4) 0.062(4) 0.061(3) -0.013(3) -0.014(3) 0.039(3)
C43 0.066(4) 0.068(4) 0.076(4) 0.000(3) 0.002(3) 0.044(3)
C44 0.063(4) 0.057(4) 0.085(4) -0.002(3) 0.001(3) 0.038(3)
C45 0.068(4) 0.062(4) 0.080(4) -0.016(3) -0.016(3) 0.042(3)
C46 0.064(4) 0.055(3) 0.063(3) -0.018(3) -0.018(3) 0.036(3)
S4 0.0694(11) 0.0722(11) 0.1128(15) 0.0103(10) 0.0119(10) 0.0462(9)
O41 0.070(3) 0.084(4) 0.199(7) 0.032(4) 0.023(4) 0.053(3)
O42 0.069(3) 0.064(3) 0.110(4) 0.007(3) 0.000(3) 0.040(2)
O43 0.098(4) 0.088(4) 0.112(5) 0.010(3) 0.031(4) 0.047(3)
O50 0.072(3) 0.094(4) 0.094(4) -0.002(3) 0.001(3) 0.041(3)
C50 0.074(5) 0.161(10) 0.086(6) -0.001(6) -0.006(4) 0.070(6)
C51 0.066(4) 0.074(4) 0.071(4) -0.020(4) -0.004(3) 0.032(4)
C52 0.059(4) 0.099(6) 0.071(4) -0.019(4) -0.006(3) 0.038(4)
C53 0.050(4) 0.094(6) 0.083(5) -0.025(4) -0.002(3) 0.025(4)
C54 0.059(4) 0.077(5) 0.084(5) -0.013(4) 0.008(3) 0.029(4)
C55 0.061(4) 0.067(4) 0.104(6) -0.025(4) -0.003(4) 0.029(3)
C56 0.058(4) 0.071(4) 0.082(5) -0.015(4) 0.005(3) 0.033(3)
S5 0.0632(10) 0.0789(12) 0.0944(14) -0.0086(10) 0.0018(9) 0.0189(9)
O51 0.074(4) 0.092(4) 0.164(7) -0.006(4) 0.034(4) 0.020(3)
O52 0.082(4) 0.078(3) 0.100(4) 0.009(3) -0.011(3) 0.033(3)
O53 0.114(5) 0.127(6) 0.092(4) -0.003(4) -0.019(4) -0.005(5)
O60 0.130(6) 0.140(6) 0.156(7) 0.070(5) 0.071(5) 0.095(5)
C60 0.134(10) 0.098(8) 0.206(14) 0.017(8) 0.072(10) 0.070(8)
C61 0.115(8) 0.127(9) 0.135(8) 0.052(7) 0.058(7) 0.091(7)
C62 0.114(8) 0.092(7) 0.170(10) 0.021(7) 0.066(8) 0.068(6)
C63 0.112(8) 0.090(7) 0.162(10) -0.007(6) 0.054(7) 0.057(6)
C64 0.081(5) 0.094(6) 0.103(6) 0.017(5) 0.020(5) 0.049(5)
C65 0.074(5) 0.104(6) 0.093(6) 0.001(5) -0.006(4) 0.058(5)
C66 0.077(5) 0.113(7) 0.096(6) 0.024(5) 0.013(4) 0.068(5)
S6 0.0949(16) 0.1078(18) 0.0966(16) -0.0004(13) 0.0123(13) 0.0337(14)
O70 0.122(5) 0.086(4) 0.144(6) 0.014(4) 0.055(5) 0.055(4)
C70 0.117(8) 0.078(6) 0.085(6) 0.001(4) 0.022(5) 0.015(5)
C71 0.171(12) 0.070(6) 0.138(10) 0.016(6) 0.092(10) 0.048(7)
C72 0.130(9) 0.104(8) 0.104(8) 0.004(6) 0.040(7) 0.060(7)
C73 0.172(12) 0.117(9) 0.111(8) 0.001(7) 0.030(8) 0.085(9)
C74 0.130(11) 0.175(14) 0.128(10) -0.007(9) 0.026(9) 0.085(11)
C75 0.157(12) 0.088(7) 0.129(9) -0.003(6) 0.079(9) 0.032(7)
C76 0.145(11) 0.074(6) 0.164(12) 0.012(6) 0.068(9) 0.053(7)
S7 0.177(4) 0.236(5) 0.119(3) 0.006(3) 0.024(2) 0.124(4)
O80 0.068(3) 0.078(3) 0.071(3) 0.004(2) 0.014(2) 0.030(3)
C80 0.072(4) 0.066(4) 0.101(6) -0.001(4) 0.019(4) 0.035(4)
C81 0.061(4) 0.070(4) 0.067(4) 0.014(3) 0.014(3) 0.022(3)
C82 0.048(3) 0.082(5) 0.087(5) 0.021(4) 0.014(3) 0.025(3)
C83 0.072(5) 0.099(6) 0.127(8) 0.047(6) 0.022(5) 0.040(5)
C84 0.072(5) 0.139(9) 0.100(7) 0.007(6) -0.014(5) 0.047(6)
C85 0.088(6) 0.099(7) 0.119(8) 0.010(6) 0.004(6) 0.028(6)
C86 0.064(4) 0.090(6) 0.079(5) 0.011(4) 0.009(4) 0.019(4)
S8 0.152(3) 0.165(4) 0.169(4) 0.021(3) -0.058(3) 0.066(3)
Na1 0.0642(16) 0.087(2) 0.100(2) 0.0374(17) 0.0185(15) 0.0335(15)
Na2 0.104(3) 0.100(3) 0.132(3) -0.017(2) -0.036(2) 0.069(2)
O01W 0.112(5) 0.140(7) 0.138(6) -0.020(5) -0.013(5) 0.070(5)
O02W 0.086(5) 0.154(7) 0.153(7) -0.039(6) 0.003(4) 0.046(5)
O03W 0.146(7) 0.087(5) 0.138(6) -0.043(5) 0.021(5) -0.018(5)
O04W 0.131(6) 0.114(6) 0.170(8) 0.031(5) 0.081(6) 0.055(5)
O11W 0.073(3) 0.056(3) 0.095(3) 0.006(2) 0.002(3) 0.034(2)
O12W 0.067(3) 0.081(3) 0.104(4) 0.018(3) 0.008(3) 0.039(3)
O13W 0.076(3) 0.061(3) 0.116(4) 0.012(3) -0.017(3) 0.033(3)
O14W 0.100(4) 0.081(4) 0.151(6) -0.023(4) -0.050(4) 0.055(3)
O15W 0.063(3) 0.115(5) 0.133(5) 0.030(4) -0.009(3) 0.039(3)
O16W 0.075(3) 0.078(3) 0.129(5) 0.038(3) 0.021(3) 0.039(3)
O21W 0.049(2) 0.055(2) 0.072(3) 0.0054(19) -0.0013(18) 0.0299(18)
O22W 0.069(3) 0.060(3) 0.085(3) -0.004(2) 0.001(2) 0.032(2)
O23W 0.073(3) 0.072(3) 0.092(3) 0.022(2) 0.021(2) 0.051(3)
O24W 0.045(2) 0.066(3) 0.073(3) 0.025(2) 0.0050(19) 0.022(2)

loop_
_atom_type_symbol
_atom_type_description
_atom_type_scat_dispersion_real
_atom_type_scat_dispersion_imag
_atom_type_scat_source
C C 0.0181 0.0091 'International Tables Vol C Tables 4.2.6.8 and 6.1.1.4'
H H 0.0000 0.0000 'International Tables Vol C Tables 4.2.6.8 and 6.1.1.4'
N N 0.0311 0.0180 'International Tables Vol C Tables 4.2.6.8 and 6.1.1.4'
O O 0.0492 0.0322 'International Tables Vol C Tables 4.2.6.8 and 6.1.1.4'
S S 0.3331 0.5567 'International Tables Vol C Tables 4.2.6.8 and 6.1.1.4'
Y Y -0.2670 2.0244 'International Tables Vol C Tables 4.2.6.8 and 6.1.1.4'
Na Na 0.1353 0.1239 'International Tables Vol C Tables 4.2.6.8 and 6.1.1.4'

loop_
_geom_angle_atom_site_label_1
_geom_angle_atom_site_label_2
_geom_angle_atom_site_label_3
_geom_angle
_geom_angle_site_symmetry_1
_geom_angle_site_symmetry_3
O13W Y1 O3 142.8(2) . .
O13W Y1 O15W 111.6(2) . .
O3 Y1 O15W 73.60(19) . .
O13W Y1 O16W 68.5(2) . .
O3 Y1 O16W 141.18(18) . .
O15W Y1 O16W 71.8(2) . .
O13W Y1 O14W 72.5(2) . .
O3 Y1 O14W 76.43(19) . .
O15W Y1 O14W 67.5(3) . .
O16W Y1 O14W 105.5(3) . .
O13W Y1 O1 72.13(17) . .
O3 Y1 O1 127.14(14) . .
O15W Y1 O1 142.5(2) . .
O16W Y1 O1 75.82(18) . .
O14W Y1 O1 141.13(19) . .
O13W Y1 O11W 71.44(19) . .
O3 Y1 O11W 80.09(17) . .
O15W Y1 O11W 136.1(2) . .
O16W Y1 O11W 138.25(18) . .
O14W Y1 O11W 72.7(2) . .
O1 Y1 O11W 81.18(17) . .
O13W Y1 O12W 137.3(2) . .
O3 Y1 O12W 79.92(18) . .
O15W Y1 O12W 70.8(2) . .
O16W Y1 O12W 72.6(2) . .
O14W Y1 O12W 136.3(2) . .
O1 Y1 O12W 81.96(18) . .
O11W Y1 O12W 137.80(17) . .
O13W Y1 N1 123.58(17) . .
O3 Y1 N1 63.86(14) . .
O15W Y1 N1 124.8(2) . .
O16W Y1 N1 126.2(2) . .
O14W Y1 N1 128.3(2) . .
O1 Y1 N1 63.29(14) . .
O11W Y1 N1 69.24(17) . .
O12W Y1 N1 68.60(17) . .
O4 Y2 O2 142.21(14) 9_554 .
O4 Y2 O22W 90.31(17) 9_554 .
O2 Y2 O22W 103.10(17) . .
O4 Y2 O21W 99.54(15) 9_554 .
O2 Y2 O21W 89.66(15) . .
O22W Y2 O21W 144.66(16) . .
O4 Y2 O24W 73.57(15) 9_554 .
O2 Y2 O24W 75.87(14) . .
O22W Y2 O24W 145.83(17) . .
O21W Y2 O24W 69.03(16) . .
O4 Y2 O23W 78.04(15) 9_554 .
O2 Y2 O23W 74.22(16) . .
O22W Y2 O23W 69.34(18) . .
O21W Y2 O23W 145.85(17) . .
O24W Y2 O23W 77.81(18) . .
O4 Y2 O11 143.33(14) 9_554 .
O2 Y2 O11 74.34(13) . .
O22W Y2 O11 73.37(16) . .
O21W Y2 O11 78.82(15) . .
O24W Y2 O11 135.77(16) . .
O23W Y2 O11 123.14(15) . .
O4 Y2 O31 74.47(13) 9_554 9_554
O2 Y2 O31 142.87(13) . 9_554
O22W Y2 O31 75.76(16) . 9_554
O21W Y2 O31 74.45(14) . 9_554
O24W Y2 O31 125.65(14) . 9_554
O23W Y2 O31 134.91(17) . 9_554
O11 Y2 O31 69.80(13) . 9_554
C6 O1 Y1 126.9(4) . .
C6 O2 Y2 139.9(4) . .
C7 O3 Y1 126.0(4) . .
C7 O4 Y2 139.4(4) . 5
C5 N1 C1 118.4(5) . .
C5 N1 Y1 121.0(4) . .
C1 N1 Y1 120.6(4) . .
N1 C1 C2 122.9(5) . .
N1 C1 C7 113.1(5) . .
C2 C1 C7 123.9(5) . .
C1 C2 C3 118.5(5) . .
C1 C2 H2 120.8 . .
C3 C2 H2 120.8 . .
C4 C3 C2 119.7(5) . .
C4 C3 H3 120.2 . .
C2 C3 H3 120.2 . .
C3 C4 C5 118.2(5) . .
C3 C4 H4 120.9 . .
C5 C4 H4 120.9 . .
N1 C5 C4 122.3(5) . .
N1 C5 C6 113.6(5) . .
C4 C5 C6 124.0(5) . .
O2 C6 O1 125.9(5) . .
O2 C6 C5 118.9(5) . .
O1 C6 C5 115.2(5) . .
O4 C7 O3 124.8(5) . .
O4 C7 C1 118.9(5) . .
O3 C7 C1 116.3(5) . .
C11 O10 H10 109.5 . .
C26 C10 C12 111.6(4) . .
C26 C10 H10A 109.3 . .
C12 C10 H10A 109.3 . .
C26 C10 H10B 109.3 . .
C12 C10 H10B 109.3 . .
H10A C10 H10B 108.0 . .
O10 C11 C12 120.6(5) . .
O10 C11 C16 118.9(5) . .
C12 C11 C16 120.5(5) . .
C13 C12 C11 119.2(5) . .
C13 C12 C10 120.4(5) . .
C11 C12 C10 120.4(5) . .
C12 C13 C14 120.5(5) . .
C12 C13 H13 119.8 . .
C14 C13 H13 119.8 . .
C13 C14 C15 121.2(5) . .
C13 C14 S1 118.5(4) . .
C15 C14 S1 120.2(4) . .
C14 C15 C16 120.4(5) . .
C14 C15 H15 119.8 . .
C16 C15 H15 119.8 . .
C15 C16 C11 118.1(5) . .
C15 C16 C40 120.6(5) . .
C11 C16 C40 121.3(5) . .
O13 S1 O11 111.3(3) . .
O13 S1 O12 112.3(3) . .
O11 S1 O12 112.1(3) . .
O13 S1 C14 107.6(3) . .
O11 S1 C14 106.1(3) . .
O12 S1 C14 107.0(3) . .
O13 S1 Na1 50.4(2) . .
O11 S1 Na1 61.62(17) . .
O12 S1 Na1 124.2(2) . .
C14 S1 Na1 128.4(2) . .
S1 O11 Y2 151.4(3) . .
S1 O11 Na1 90.07(19) . .
Y2 O11 Na1 112.91(15) . .
S1 O12 Na1 134.5(3) . 16
S1 O13 Na1 102.0(2) . .
C21 O20 H20 109.5 . .
C22 C20 C36 113.5(5) . .
C22 C20 H20A 108.9 . .
C36 C20 H20A 108.9 . .
C22 C20 H20B 108.9 . .
C36 C20 H20B 108.9 . .
H20A C20 H20B 107.7 . .
O20 C21 C26 119.5(5) . .
O20 C21 C22 119.8(5) . .
C26 C21 C22 120.7(6) . .
C23 C22 C21 118.6(5) . .
C23 C22 C20 120.1(5) . .
C21 C22 C20 121.3(6) . .
C24 C23 C22 119.5(5) . .
C24 C23 H23 120.3 . .
C22 C23 H23 120.3 . .
C25 C24 C23 121.2(5) . .
C25 C24 S2 119.8(5) . .
C23 C24 S2 119.0(5) . .
C24 C25 C26 121.0(6) . .
C24 C25 H25 119.5 . .
C26 C25 H25 119.5 . .
C25 C26 C21 119.1(6) . .
C25 C26 C10 119.3(5) . .
C21 C26 C10 121.6(6) . .
O21 S2 O23 113.3(3) . .
O21 S2 O22 112.1(3) . .
O23 S2 O22 110.6(3) . .
O21 S2 C24 106.8(3) . .
O23 S2 C24 107.6(3) . .
O22 S2 C24 105.9(3) . .
S2 O21 Na2 161.9(4) . .
C31 O30 H30 109.5 . .
C46 C30 C32 110.4(5) . .
C46 C30 H30A 109.6 . .
C32 C30 H30A 109.6 . .
C46 C30 H30B 109.6 . .
C32 C30 H30B 109.6 . .
H30A C30 H30B 108.1 . .
O30 C31 C32 118.8(5) . .
O30 C31 C36 120.5(6) . .
C32 C31 C36 120.7(5) . .
C33 C32 C31 119.7(5) . .
C33 C32 C30 119.2(6) . .
C31 C32 C30 121.0(5) . .
C34 C33 C32 119.5(6) . .
C34 C33 H33 120.2 . .
C32 C33 H33 120.2 . .
C35 C34 C33 121.0(5) . .
C35 C34 S3 121.9(4) . .
C33 C34 S3 117.0(5) . .
C34 C35 C36 121.0(5) . .
C34 C35 H35 119.5 . .
C36 C35 H35 119.5 . .
C35 C36 C31 118.1(6) . .
C35 C36 C20 120.4(5) . .
C31 C36 C20 121.5(5) . .
O32 S3 O33 112.1(3) . .
O32 S3 O31 112.6(2) . .
O33 S3 O31 109.9(2) . .
O32 S3 C34 107.0(3) . .
O33 S3 C34 108.5(3) . .
O31 S3 C34 106.5(3) . .
O32 S3 Na1 124.9(2) . 5
O33 S3 Na1 51.49(18) . 5
O31 S3 Na1 58.89(16) . 5
C34 S3 Na1 128.0(2) . 5
S3 O31 Y2 145.9(2) . 5
S3 O31 Na1 92.22(18) . 5
Y2 O31 Na1 115.19(15) 5 5
S3 O33 Na2 151.8(3) . 11_556
S3 O33 Na1 100.2(2) . 5
Na2 O33 Na1 107.9(2) 11_556 5
C41 O40 H40 109.5 . .
C42 C40 C16 113.7(5) . .
C42 C40 H40A 108.8 . .
C16 C40 H40A 108.8 . .
C42 C40 H40B 108.8 . .
C16 C40 H40B 108.8 . .
H40A C40 H40B 107.7 . .
O40 C41 C42 119.6(6) . .
O40 C41 C46 119.0(6) . .
C42 C41 C46 121.3(6) . .
C43 C42 C41 119.1(6) . .
C43 C42 C40 119.6(6) . .
C41 C42 C40 121.3(6) . .
C42 C43 C44 120.0(6) . .
C42 C43 H43 120.0 . .
C44 C43 H43 120.0 . .
C45 C44 C43 120.2(6) . .
C45 C44 S4 120.6(5) . .
C43 C44 S4 119.2(5) . .
C44 C45 C46 121.1(6) . .
C44 C45 H45 119.4 . .
C46 C45 H45 119.4 . .
C45 C46 C41 118.3(6) . .
C45 C46 C30 120.0(6) . .
C41 C46 C30 121.7(6) . .
O41 S4 O42 112.5(3) . .
O41 S4 O43 113.1(3) . .
O42 S4 O43 110.0(3) . .
O41 S4 C44 107.0(3) . .
O42 S4 C44 106.9(3) . .
O43 S4 C44 107.0(4) . .
C51 O50 H50 109.5 . .
C52 C50 C66 108.9(7) . .
C52 C50 H50A 109.9 . .
C66 C50 H50A 109.9 . .
C52 C50 H50B 109.9 . .
C66 C50 H50B 109.9 . .
H50A C50 H50B 108.3 . .
O50 C51 C56 121.6(7) . .
O50 C51 C52 116.0(7) . .
C56 C51 C52 122.4(8) . .
C53 C52 C51 117.7(8) . .
C53 C52 C50 121.3(8) . .
C51 C52 C50 120.9(9) . .
C52 C53 C54 120.8(7) . .
C52 C53 H53 119.6 . .
C54 C53 H53 119.6 . .
C53 C54 C55 120.3(7) . .
C53 C54 S5 120.1(6) . .
C55 C54 S5 119.6(6) . .
C56 C55 C54 121.2(8) . .
C56 C55 H55 119.4 . .
C54 C55 H55 119.4 . .
C55 C56 C51 117.7(7) . .
C55 C56 C80 120.6(7) . .
C51 C56 C80 121.8(7) . .
O53 S5 O51 112.5(4) . .
O53 S5 O52 111.3(4) . .
O51 S5 O52 111.2(3) . .
O53 S5 C54 106.4(4) . .
O51 S5 C54 107.9(4) . .
O52 S5 C54 107.1(4) . .
S5 O51 Na1 143.5(4) . .
C61 O60 H60 109.5 . .
C76 C60 C62 111.2(11) . .
C76 C60 H60A 109.4 . .
C62 C60 H60A 109.4 . .
C76 C60 H60B 109.4 . .
C62 C60 H60B 109.4 . .
H60A C60 H60B 108.0 . .
C66 C61 O60 118.6(11) . .
C66 C61 C62 122.2(9) . .
O60 C61 C62 119.2(11) . .
C63 C62 C61 116.2(10) . .
C63 C62 C60 122.8(11) . .
C61 C62 C60 121.0(10) . .
C64 C63 C62 121.5(10) . .
C64 C63 H63 119.3 . .
C62 C63 H63 119.3 . .
C63 C64 C65 120.9(8) . .
C63 C64 S6 118.9(7) . .
C65 C64 S6 120.0(7) . .
C66 C65 C64 119.7(9) . .
C66 C65 H65 120.1 . .
C64 C65 H65 120.1 . .
C61 C66 C65 119.4(9) . .
C61 C66 C50 120.8(9) . .
C65 C66 C50 119.7(9) . .
O61 S6 O62 114.3(5) . .
O61 S6 O66 47.0(8) . .
O62 S6 O66 70.3(8) . .
O61 S6 O64 143.8(7) . .
O62 S6 O64 44.3(8) . .
O66 S6 O64 112.4(6) . .
O61 S6 O65 67.4(8) . .
O62 S6 O65 142.7(8) . .
O66 S6 O65 112.2(6) . .
O64 S6 O65 110.7(6) . .
O61 S6 O63 110.9(5) . .
O62 S6 O63 110.7(5) . .
O66 S6 O63 145.5(8) . .
O64 S6 O63 68.3(8) . .
O65 S6 O63 45.3(8) . .
O61 S6 C64 108.0(4) . .
O62 S6 C64 107.5(4) . .
O66 S6 C64 107.5(5) . .
O64 S6 C64 106.9(5) . .
O65 S6 C64 106.8(5) . .
O63 S6 C64 104.9(4) . .
C71 O70 H70 109.5 . .
C86 C70 C72 113.4(8) . .
C86 C70 H70A 108.9 . .
C72 C70 H70A 108.9 . .
C86 C70 H70B 108.9 . .
C72 C70 H70B 108.9 . .
H70A C70 H70B 107.7 . .
C72 C71 O70 122.0(10) . .
C72 C71 C76 123.9(14) . .
O70 C71 C76 114.0(16) . .
C71 C72 C73 117.9(12) . .
C71 C72 C70 121.5(11) . .
C73 C72 C70 120.6(14) . .
C74 C73 C72 127.7(15) . .
C74 C73 H73 116.1 . .
C72 C73 H73 116.2 . .
C73 C74 C75 114.9(11) . .
C73 C74 S7 126.6(11) . .
C75 C74 S7 118.3(8) . .
C74 C75 C76 125.2(11) . .
C74 C75 H75 117.4 . .
C76 C75 H75 117.4 . .
C60 C76 C71 123.4(14) . .
C60 C76 C75 126.9(12) . .
C71 C76 C75 109.7(15) . .
O75 S7 O71 56.8(9) . .
O75 S7 O72 60.2(9) . .
O71 S7 O72 115.3(7) . .
O75 S7 O74 115.6(7) . .
O71 S7 O74 61.7(9) . .
O72 S7 O74 149.2(10) . .
O75 S7 O73 151.0(10) . .
O71 S7 O73 114.8(7) . .
O72 S7 O73 112.7(7) . .
O74 S7 O73 54.4(9) . .
O75 S7 O76 113.9(7) . .
O71 S7 O76 151.8(10) . .
O72 S7 O76 55.7(9) . .
O74 S7 O76 110.9(6) . .
O73 S7 O76 58.7(9) . .
O75 S7 C74 106.4(6) . .
O71 S7 C74 105.3(6) . .
O72 S7 C74 104.4(6) . .
O74 S7 C74 105.8(6) . .
O73 S7 C74 102.6(6) . .
O76 S7 C74 102.9(6) . .
S7 O72 Na3 126.4(11) . .
S7 O75 Na3 127.1(11) . .
C81 O80 H80 109.5 . .
C56 C80 C82 114.1(6) . .
C56 C80 H80A 108.7 . .
C82 C80 H80A 108.7 . .
C56 C80 H80B 108.7 . .
C82 C80 H80B 108.7 . .
H80A C80 H80B 107.6 . .
O80 C81 C82 118.9(7) . .
O80 C81 C86 118.3(7) . .
C82 C81 C86 122.8(8) . .
C81 C82 C83 115.1(8) . .
C81 C82 C80 123.0(7) . .
C83 C82 C80 122.0(8) . .
C84 C83 C82 120.7(9) . .
C84 C83 H83 119.7 . .
C82 C83 H83 119.7 . .
C85 C84 C83 120.4(8) . .
C85 C84 S8 121.4(8) . .
C83 C84 S8 118.1(8) . .
C86 C85 C84 120.5(11) . .
C86 C85 H85 119.7 . .
C84 C85 H85 119.7 . .
C85 C86 C81 120.5(10) . .
C85 C86 C70 116.5(10) . .
C81 C86 C70 123.0(9) . .
O84 S8 O83 72.1(8) . .
O84 S8 O81 142.9(9) . .
O83 S8 O81 112.7(6) . .
O84 S8 O82 42.1(8) . .
O83 S8 O82 112.5(6) . .
O81 S8 O82 112.5(6) . .
O84 S8 O85 111.8(6) . .
O83 S8 O85 42.2(8) . .
O81 S8 O85 72.5(8) . .
O82 S8 O85 143.7(9) . .
O84 S8 O86 112.8(6) . .
O83 S8 O86 144.0(9) . .
O81 S8 O86 41.5(8) . .
O82 S8 O86 73.2(8) . .
O85 S8 O86 112.0(6) . .
O84 S8 C84 107.2(6) . .
O83 S8 C84 106.0(6) . .
O81 S8 C84 106.4(6) . .
O82 S8 C84 106.2(6) . .
O85 S8 C84 106.4(6) . .
O86 S8 C84 106.0(6) . .
O51 Na1 O12 117.1(2) . 16
O51 Na1 O33 101.3(3) . 9_554
O12 Na1 O33 85.24(18) 16 9_554
O51 Na1 O13 85.7(3) . .
O12 Na1 O13 93.8(2) 16 .
O33 Na1 O13 172.6(2) 9_554 .
O51 Na1 O31 142.8(2) . 9_554
O12 Na1 O31 92.67(18) 16 9_554
O33 Na1 O31 56.98(13) 9_554 9_554
O13 Na1 O31 115.80(17) . 9_554
O51 Na1 O11 121.4(3) . .
O12 Na1 O11 108.5(2) 16 .
O33 Na1 O11 117.77(16) 9_554 .
O13 Na1 O11 55.61(13) . .
O31 Na1 O11 61.87(13) 9_554 .
O51 Na1 O01W 65.5(2) . .
O12 Na1 O01W 165.3(2) 16 .
O33 Na1 O01W 80.1(2) 9_554 .
O13 Na1 O01W 100.9(2) . .
O31 Na1 O01W 80.2(2) 9_554 .
O11 Na1 O01W 79.6(2) . .
O51 Na1 S3 122.5(2) . 9_554
O12 Na1 S3 91.20(15) 16 9_554
O33 Na1 S3 28.28(10) 9_554 9_554
O13 Na1 S3 144.63(16) . 9_554
O31 Na1 S3 28.89(9) 9_554 9_554
O11 Na1 S3 89.67(11) . 9_554
O01W Na1 S3 76.3(2) . 9_554
O51 Na1 S1 106.4(2) . .
O12 Na1 S1 99.72(16) 16 .
O33 Na1 S1 145.47(15) 9_554 .
O13 Na1 S1 27.55(10) . .
O31 Na1 S1 88.56(12) 9_554 .
O11 Na1 S1 28.31(9) . .
O01W Na1 S1 92.94(19) . .
S3 Na1 S1 117.19(10) 9_554 .
O51 Na1 Na2 72.2(2) . 16
O12 Na1 Na2 81.05(15) 16 16
O33 Na1 Na2 35.53(12) 9_554 16
O13 Na1 Na2 151.52(16) . 16
O31 Na1 Na2 92.48(13) 9_554 16
O11 Na1 Na2 152.40(15) . 16
O01W Na1 Na2 86.4(2) . 16
S3 Na1 Na2 63.79(9) 9_554 16
S1 Na1 Na2 178.68(14) . 16
O21 Na2 O30W 92.1(7) . .
O21 Na2 O43W 106.4(6) . .
O30W Na2 O43W 74.6(9) . .
O21 Na2 O02W 90.8(3) . .
O30W Na2 O02W 176.6(8) . .
O43W Na2 O02W 102.7(6) . .
O21 Na2 O33 127.4(3) . 12_556
O30W Na2 O33 90.8(7) . 12_556
O43W Na2 O33 124.9(6) . 12_556
O02W Na2 O33 88.9(3) . 12_556
O21 Na2 O08W 95.4(4) . .
O30W Na2 O08W 98.0(8) . .
O43W Na2 O08W 25.6(6) . .
O02W Na2 O08W 79.9(4) . .
O33 Na2 O08W 136.0(4) 12_556 .
O21 Na2 Na1 142.2(2) . 16
O30W Na2 Na1 116.6(7) . 16
O43W Na2 Na1 104.7(6) . 16
O02W Na2 Na1 61.7(3) . 16
O33 Na2 Na1 36.61(13) 12_556 16
O08W Na2 Na1 103.6(3) . 16
O72 Na3 O72 87.2(6) 10 3
O72 Na3 O72 92.8(6) 10 11
O72 Na3 O72 87.2(6) 3 11
O72 Na3 O72 87.2(6) 10 2
O72 Na3 O72 92.8(6) 3 2
O72 Na3 O72 179.998(3) 11 2
O72 Na3 O72 92.8(6) 10 12
O72 Na3 O72 179.999(2) 3 12
O72 Na3 O72 92.8(6) 11 12
O72 Na3 O72 87.2(6) 2 12
O72 Na3 O72 179.997(2) 10 .
O72 Na3 O72 92.8(6) 3 .
O72 Na3 O72 87.2(6) 11 .
O72 Na3 O72 92.8(6) 2 .
O72 Na3 O72 87.2(6) 12 .
O72 Na3 O75 145.3(4) 10 .
O72 Na3 O75 102.7(6) 3 .
O72 Na3 O75 120.5(5) 11 .
O72 Na3 O75 59.5(5) 2 .
O72 Na3 O75 77.3(6) 12 .
O72 Na3 O75 34.7(4) . .
O72 Na3 O75 34.7(4) 10 10
O72 Na3 O75 77.3(6) 3 10
O72 Na3 O75 59.5(5) 11 10
O72 Na3 O75 120.5(5) 2 10
O72 Na3 O75 102.7(6) 12 10
O72 Na3 O75 145.3(4) . 10
O75 Na3 O75 180.0(10) . 10
O72 Na3 O75 120.5(5) 10 3
O72 Na3 O75 34.7(4) 3 3
O72 Na3 O75 77.3(6) 11 3
O72 Na3 O75 102.7(6) 2 3
O72 Na3 O75 145.3(4) 12 3
O72 Na3 O75 59.5(5) . 3
O75 Na3 O75 79.4(6) . 3
O75 Na3 O75 100.6(6) 10 3
O72 Na3 O75 77.3(6) 10 2
O72 Na3 O75 59.5(5) 3 2
O72 Na3 O75 145.3(4) 11 2
O72 Na3 O75 34.7(4) 2 2
O72 Na3 O75 120.5(5) 12 2
O72 Na3 O75 102.7(6) . 2
O75 Na3 O75 79.4(6) . 2
O75 Na3 O75 100.6(6) 10 2
O75 Na3 O75 79.4(6) 3 2
O72 Na3 O75 59.5(5) 10 12
O72 Na3 O75 145.3(4) 3 12
O72 Na3 O75 102.7(6) 11 12
O72 Na3 O75 77.3(6) 2 12
O72 Na3 O75 34.7(4) 12 12
O72 Na3 O75 120.5(5) . 12
O75 Na3 O75 100.6(6) . 12
O75 Na3 O75 79.4(6) 10 12
O75 Na3 O75 179.998(3) 3 12
O75 Na3 O75 100.6(6) 2 12
O72 Na3 O75 102.7(6) 10 11
O72 Na3 O75 120.5(5) 3 11
O72 Na3 O75 34.7(4) 11 11
O72 Na3 O75 145.3(4) 2 11
O72 Na3 O75 59.5(5) 12 11
O72 Na3 O75 77.3(6) . 11
O75 Na3 O75 100.6(6) . 11
O75 Na3 O75 79.4(6) 10 11
O75 Na3 O75 100.6(6) 3 11
O75 Na3 O75 179.998(2) 2 11
O75 Na3 O75 79.4(6) 12 11
Na1 O01W H01A 125.9 . .
Na1 O01W H01B 126.3 . .
H01A O01W H01B 107.8 . .
Na2 O02W H02A 107.6 . .
Na2 O02W H02B 107.2 . .
H02A O02W H02B 106.5 . .
H03A O03W H03B 108.4 . .
H04A O04W H04B 106.0 . .
Y1 O11W H11A 119.4 . .
Y1 O11W H11B 132.5 . .
H11A O11W H11B 107.2 . .
Y1 O12W H12A 119.8 . .
Y1 O12W H12B 118.4 . .
H12A O12W H12B 107.5 . .
Y1 O13W H13A 125.0 . .
Y1 O13W H13B 127.3 . .
H13A O13W H13B 106.4 . .
Y1 O14W H14A 114.9 . .
Y1 O14W H14B 137.9 . .
H14A O14W H14B 107.2 . .
Y1 O15W H15A 128.8 . .
Y1 O15W H15B 124.6 . .
H15A O15W H15B 106.7 . .
Y1 O16W H16A 129.0 . .
Y1 O16W H16B 123.6 . .
H16A O16W H16B 107.4 . .
Y2 O21W H21A 129.2 . .
Y2 O21W H21B 115.9 . .
H21A O21W H21B 106.9 . .
Y2 O22W H22A 130.2 . .
Y2 O22W H22B 121.4 . .
H22A O22W H22B 107.8 . .
Y2 O23W H23A 128.6 . .
Y2 O23W H23B 123.7 . .
H23A O23W H23B 107.7 . .
Y2 O24W H24A 120.6 . .
Y2 O24W H24B 120.6 . .
H24A O24W H24B 118.8 . .

loop_
_geom_bond_atom_site_label_1
_geom_bond_atom_site_label_2
_geom_bond_distance
_geom_bond_site_symmetry_2
Y1 O13W 2.376(5) .
Y1 O3 2.390(4) .
Y1 O15W 2.390(6) .
Y1 O16W 2.390(6) .
Y1 O14W 2.399(6) .
Y1 O1 2.402(4) .
Y1 O11W 2.407(5) .
Y1 O12W 2.432(6) .
Y1 N1 2.507(5) .
Y2 O4 2.296(4) 9_554
Y2 O2 2.321(4) .
Y2 O22W 2.328(5) .
Y2 O21W 2.331(4) .
Y2 O24W 2.342(4) .
Y2 O23W 2.354(4) .
Y2 O11 2.355(3) .
Y2 O31 2.393(3) 9_554
O1 C6 1.261(7) .
O2 C6 1.249(7) .
O3 C7 1.268(7) .
O4 C7 1.247(7) .
O4 Y2 2.296(4) 5
N1 C5 1.331(7) .
N1 C1 1.336(7) .
C1 C2 1.368(8) .
C1 C7 1.503(8) .
C2 C3 1.386(8) .
C2 H2 0.9500 .
C3 C4 1.365(8) .
C3 H3 0.9500 .
C4 C5 1.400(8) .
C4 H4 0.9500 .
C5 C6 1.506(8) .
O10 C11 1.343(7) .
O10 H10 0.8500 .
C10 C26 1.522(8) .
C10 C12 1.540(8) .
C10 H10A 0.9900 .
C10 H10B 0.9900 .
C11 C12 1.410(9) .
C11 C16 1.415(9) .
C12 C13 1.374(8) .
C13 C14 1.379(8) .
C13 H13 0.9500 .
C14 C15 1.379(8) .
C14 S1 1.765(5) .
C15 C16 1.396(8) .
C15 H15 0.9500 .
C16 C40 1.516(9) .
S1 O13 1.447(4) .
S1 O11 1.451(4) .
S1 O12 1.454(5) .
S1 Na1 3.059(3) .
O11 Na1 2.691(5) .
O12 Na1 2.388(6) 16
O13 Na1 2.411(5) .
O20 C21 1.342(8) .
O20 H20 0.8500 .
C20 C22 1.513(8) .
C20 C36 1.530(9) .
C20 H20A 0.9900 .
C20 H20B 0.9900 .
C21 C26 1.391(8) .
C21 C22 1.417(8) .
C22 C23 1.400(9) .
C23 C24 1.393(8) .
C23 H23 0.9500 .
C24 C25 1.363(8) .
C24 S2 1.766(6) .
C25 C26 1.386(9) .
C25 H25 0.9500 .
S2 O21 1.442(4) .
S2 O23 1.458(5) .
S2 O22 1.469(4) .
O21 Na2 2.230(6) .
O30 C31 1.351(7) .
O30 H30 0.8500 .
C30 C46 1.509(9) .
C30 C32 1.521(8) .
C30 H30A 0.9900 .
C30 H30B 0.9900 .
C31 C32 1.393(9) .
C31 C36 1.415(9) .
C32 C33 1.391(8) .
C33 C34 1.390(8) .
C33 H33 0.9500 .
C34 C35 1.369(8) .
C34 S3 1.756(5) .
C35 C36 1.393(8) .
C35 H35 0.9500 .
S3 O32 1.451(4) .
S3 O33 1.456(4) .
S3 O31 1.462(4) .
S3 Na1 3.024(3) 5
O31 Y2 2.394(3) 5
O31 Na1 2.591(4) 5
O33 Na2 2.343(5) 11_556
O33 Na1 2.404(5) 5
O40 C41 1.357(8) .
O40 H40 0.8500 .
C40 C42 1.508(8) .
C40 H40A 0.9900 .
C40 H40B 0.9900 .
C41 C42 1.401(9) .
C41 C46 1.406(9) .
C42 C43 1.380(10) .
C43 C44 1.406(9) .
C43 H43 0.9500 .
C44 C45 1.380(9) .
C44 S4 1.766(6) .
C45 C46 1.384(10) .
C45 H45 0.9500 .
S4 O41 1.437(5) .
S4 O42 1.460(5) .
S4 O43 1.469(6) .
O50 C51 1.382(10) .
O50 H50 0.8500 .
C50 C52 1.502(12) .
C50 C66 1.529(14) .
C50 H50A 0.9900 .
C50 H50B 0.9900 .
C51 C56 1.385(11) .
C51 C52 1.423(11) .
C52 C53 1.362(12) .
C53 C54 1.380(12) .
C53 H53 0.9500 .
C54 C55 1.396(10) .
C54 S5 1.755(7) .
C55 C56 1.366(12) .
C55 H55 0.9500 .
C56 C80 1.502(10) .
S5 O53 1.438(6) .
S5 O51 1.450(5) .
S5 O52 1.452(6) .
O51 Na1 2.333(7) .
O60 C61 1.402(11) .
O60 H60 0.8500 .
C60 C76 1.42(2) .
C60 C62 1.511(16) .
C60 H60A 0.9900 .
C60 H60B 0.9900 .
C61 C66 1.367(15) .
C61 C62 1.412(17) .
C62 C63 1.406(15) .
C63 C64 1.343(13) .
C63 H63 0.9500 .
C64 C65 1.396(12) .
C64 S6 1.765(7) .
C65 C66 1.369(12) .
C65 H65 0.9500 .
S6 O61 1.439(7) .
S6 O62 1.441(7) .
S6 O66 1.444(8) .
S6 O64 1.461(8) .
S6 O65 1.466(8) .
S6 O63 1.489(7) .
O70 C71 1.388(17) .
O70 H70 0.8500 .
C70 C86 1.483(14) .
C70 C72 1.526(16) .
C70 H70A 0.9900 .
C70 H70B 0.9900 .
C71 C72 1.341(19) .
C71 C76 1.478(17) .
C72 C73 1.359(17) .
C73 C74 1.330(16) .
C73 H73 0.9500 .
C74 C75 1.368(19) .
C74 S7 1.750(9) .
C75 C76 1.50(2) .
C75 H75 0.9500 .
S7 O75 1.451(8) .
S7 O71 1.457(8) .
S7 O72 1.474(8) .
S7 O74 1.478(8) .
S7 O73 1.500(8) .
S7 O76 1.505(8) .
O72 Na3 2.457(16) .
O75 Na3 2.467(16) .
O80 C81 1.355(9) .
O80 H80 0.8500 .
C80 C82 1.518(12) .
C80 H80A 0.9900 .
C80 H80B 0.9900 .
C81 C82 1.382(11) .
C81 C86 1.400(12) .
C82 C83 1.412(12) .
C83 C84 1.406(15) .
C83 H83 0.9500 .
C84 C85 1.361(15) .
C84 S8 1.765(7) .
C85 C86 1.313(14) .
C85 H85 0.9500 .
S8 O84 1.449(8) .
S8 O83 1.454(8) .
S8 O81 1.459(8) .
S8 O82 1.464(8) .
S8 O85 1.465(8) .
S8 O86 1.469(8) .
Na1 O12 2.388(6) 16
Na1 O33 2.404(5) 9_554
Na1 O31 2.591(4) 9_554
Na1 O01W 2.934(9) .
Na1 S3 3.024(3) 9_554
Na1 Na2 3.837(5) 16
Na2 O30W 2.26(3) .
Na2 O43W 2.26(2) .
Na2 O02W 2.342(10) .
Na2 O33 2.343(5) 12_556
Na2 O08W 2.500(15) .
Na2 Na1 3.837(5) 16
Na3 O72 2.457(16) 10
Na3 O72 2.457(16) 3
Na3 O72 2.457(16) 11
Na3 O72 2.457(16) 2
Na3 O72 2.457(16) 12
Na3 O75 2.467(16) 10
Na3 O75 2.467(16) 3
Na3 O75 2.467(16) 2
Na3 O75 2.467(16) 12
Na3 O75 2.467(16) 11
O01W H01A 0.8498 .
O01W H01B 0.8500 .
O02W H02A 0.8499 .
O02W H02B 0.8500 .
O03W H03A 0.8500 .
O03W H03B 0.8502 .
O04W H04A 0.8496 .
O04W H04B 0.8498 .
O09W O17W 1.10(2) .
O11W H11A 0.8501 .
O11W H11B 0.8497 .
O12W H12A 0.8502 .
O12W H12B 0.8503 .
O13W H13A 0.8497 .
O13W H13B 0.8502 .
O14W H14A 0.8499 .
O14W H14B 0.8502 .
O15W H15A 0.8500 .
O15W H15B 0.8498 .
O16W H16A 0.8501 .
O16W H16B 0.8503 .
O21W H21A 0.8500 .
O21W H21B 0.8501 .
O22W H22A 0.8499 .
O22W H22B 0.8500 .
O23W H23A 0.8499 .
O23W H23B 0.8501 .
O24W H24A 0.8500 .
O24W H24B 0.8500 .
O38W O39W 1.74(4) 12_556
O39W O38W 1.74(4) 11_556

loop_
_geom_hbond_atom_site_label_D
_geom_hbond_atom_site_label_H
_geom_hbond_atom_site_label_A
_geom_hbond_distance_DH
_geom_hbond_distance_HA
_geom_hbond_distance_DA
_geom_hbond_angle_DHA
_geom_hbond_site_symmetry_A
O10 H10 O20 0.85 1.82 2.652(6) 167.6 .
O20 H20 O30 0.85 1.69 2.537(6) 177.0 .
O30 H30 O20 0.85 1.71 2.537(6) 165.1 .
O40 H40 O30 0.85 1.92 2.759(7) 168.3 .
O50 H50 O80 0.85 1.70 2.547(8) 176.3 .
O60 H60 O70 0.85 1.77 2.621(13) 174.8 .
O70 H70 O80 0.85 1.62 2.466(8) 177.3 .
O80 H80 O70 0.85 1.63 2.466(8) 167.8 .
O01W H01A O61 0.85 2.09 2.769(12) 136.4 .
O01W H01A O66 0.85 2.34 2.842(17) 117.9 .
O01W H01B O10W 0.85 2.02 2.81(2) 154.1 9_554
O02W H02A O12 0.85 1.95 2.797(10) 172.3 .
O02W H02B O52 0.85 2.31 3.144(12) 166.0 16
O03W H03A O30 0.85 1.90 2.747(8) 176.8 .
O03W H03B O80 0.85 1.95 2.804(9) 177.0 3
O04W H04A O12W 0.85 2.39 3.187(9) 155.6 .
O11W H11A O22 0.85 1.90 2.745(6) 172.1 .
O11W H11B O08W 0.85 2.01 2.849(15) 171.8 .
O12W H12A O42 0.85 1.91 2.763(8) 177.6 .
O12W H12B O17W 0.85 2.02 2.81(2) 154.8 .
O12W H12B O09W 0.85 2.06 2.904(19) 173.9 .
O13W H13A O52 0.85 1.99 2.837(8) 176.1 16
O13W H13B O06W 0.85 1.93 2.782(17) 174.9 16
O13W H13B O37W 0.85 2.64 3.21(3) 126.2 9_554
O14W H14A O04W 0.85 2.65 3.354(14) 141.5 5
O14W H14B O43 0.85 2.10 2.948(8) 176.0 5
O15W H15A O35W 0.85 2.15 2.837(18) 138.2 5
O15W H15B O25W 0.85 1.98 2.81(2) 168.6 .
O16W H16A O23 0.85 2.07 2.851(7) 153.1 9_554
O16W H16B O04W 0.85 2.33 3.175(11) 171.7 .
O21W H21A O13 0.85 1.84 2.685(6) 171.7 16
O21W H21B O52 0.85 1.99 2.838(7) 172.0 16
O22W H22A O01W 0.85 1.92 2.762(10) 172.9 .
O22W H22B O41W 0.85 1.91 2.68(2) 150.9 .
O22W H22B O35W 0.85 2.06 2.903(17) 173.1 .
O23W H23A O42 0.85 2.13 2.747(7) 128.8 .
O23W H23B O35W 0.85 2.03 2.870(17) 170.3 .
O24W H24A O22 0.85 1.93 2.726(6) 155.1 9_554
O24W H24B O1 0.85 1.96 2.681(6) 142.0 .

loop_
_platon_squeeze_void_nr
_platon_squeeze_void_average_x
_platon_squeeze_void_average_y
_platon_squeeze_void_average_z
_platon_squeeze_void_volume
_platon_squeeze_void_count_electrons
_platon_squeeze_void_content
1 0.000 0.000 0.428 15 5 ' '
2 0.000 0.000 0.572 15 5 ' '
3 0.000 0.000 0.000 1865 449 ' '
4 0.333 0.667 0.667 1845 447 ' '
5 0.333 0.667 0.095 15 5 ' '
6 0.333 0.667 0.239 15 5 ' '
7 0.667 0.333 0.333 1845 447 ' '
8 0.667 0.333 0.761 15 5 ' '
9 0.667 0.333 0.905 15 5 ' '
